data_4002763
loop_
_publ_author_name
'Zhu, Zhuoying'
'Chu, Iek-Heng'
'Ong, Shyue Ping'

_publ_section_title
;
 Li3Y(PS4)2 and Li5PS4Cl2: New Lithium Superionic Conductors Predicted
 from Silver Thiophosphates using Efficiently Tiered Ab Initio Molecular
 Dynamics Simulations
;
_journal_issue 6
_journal_name_full 'Chemistry of Materials'
_journal_page_first 2474
_journal_paper_doi 10.1021/acs.chemmater.6b04049
_journal_volume 29
_journal_year 2017
_chemical_formula_structural Li5P(S2Cl)2
_chemical_formula_sum 'Cl4 Li10 P2 S8'
_space_group_IT_number 1
_symmetry_Int_Tables_number 1
_symmetry_space_group_name_Hall 'P 1'
_symmetry_space_group_name_H-M 'P 1'
_cell_angle_alpha 90.00000000
_cell_angle_beta 90.00000000
_cell_angle_gamma 90.00000000
_cell_formula_units_Z 2
_cell_length_a 7.21208999
_cell_length_b 10.49427605
_cell_length_c 6.02392568
_cell_volume 455.925
_cod_data_source_file LPSCl.cif
_cod_data_source_block Li5P(S2Cl)2
_cod_original_cell_volume 455.924810475
_cod_original_formula_sum 'Li10 P2 S8 Cl4'
_cod_database_code 4002763
_cod_struct_determination_method theoretical

loop_
_symmetry_equiv_pos_site_id
_symmetry_equiv_pos_as_xyz
1 'x, y, z'

loop_
_atom_site_aniso_type_symbol
_atom_site_aniso_U_11
_atom_site_aniso_U_22
_atom_site_aniso_U_33
_atom_site_aniso_U_12
_atom_site_aniso_U_13
_atom_site_aniso_U_23
Li 0 0 0 0 0 0
P 0 0 0 0 0 0
S 0 0 0 0 0 0
Cl 0 0 0 0 0 0

loop_
_atom_site_type_symbol
_atom_site_label
_atom_site_symmetry_multiplicity
_atom_site_fract_x
_atom_site_fract_y
_atom_site_fract_z
_atom_site_occupancy
Li Li1 1 0.245254 0.807528 0.890200 1
Li Li2 1 0.754746 0.192472 0.890200 1
Li Li3 1 0.754746 0.807528 0.890200 1
Li Li4 1 0.245254 0.192472 0.890200 1
Li Li5 1 0.245254 0.307528 0.390200 1
Li Li6 1 0.754746 0.692472 0.390200 1
Li Li7 1 0.754746 0.307528 0.390200 1
Li Li8 1 0.245254 0.692472 0.390200 1
Li Li9 1 0.500000 0.000000 0.375007 1
Li Li10 1 0.500000 0.500000 0.875007 1
P P11 1 0.000000 0.000000 0.438814 1
P P12 1 0.000000 0.500000 0.938814 1
S S13 1 0.000000 0.840230 0.237864 1
S S14 1 0.000000 0.159770 0.237864 1
S S15 1 0.000000 0.340230 0.737864 1
S S16 1 0.000000 0.659770 0.737864 1
S S17 1 0.233545 0.000000 0.637097 1
S S18 1 0.766455 0.000000 0.637097 1
S S19 1 0.233545 0.500000 0.137097 1
S S20 1 0.766455 0.500000 0.137097 1
Cl Cl21 1 0.500000 0.676714 0.640822 1
Cl Cl22 1 0.500000 0.323286 0.640822 1
Cl Cl23 1 0.500000 0.176714 0.140822 1
Cl Cl24 1 0.500000 0.823286 0.140822 1
